data_7114606
loop_
_publ_author_name
'Bin-Miao Yang'
'Kai Xiang'
'Yong-Qiang Tu'
'Shi-Heng Zhang'
'Deng-Tao Yang'
'Shao-Hua Wang'
'Fu-Ming Zhang'

_publ_section_title
;
 Spiro-fused six-membered N-heterocyclic carbene: a new scaffold toward
 unique properties and activities
;
_journal_name_full Chem.Commun.
_journal_page_first 7163
_journal_paper_doi 10.1039/C4CC01627K
_journal_volume 50
_journal_year 2014
_chemical_formula_moiety 'C22 H24 Au Cl N2'
_chemical_formula_sum 'C22 H24 Au Cl N2'
_chemical_formula_weight 548.85
_chemical_name_systematic
;
 ?
;
_space_group_crystal_system monoclinic
_space_group_IT_number 14
_space_group_name_Hall '-P 2yn'
_space_group_name_H-M_alt 'P 1 21/n 1'
_symmetry_space_group_name_Hall '-P 2yn'
_symmetry_space_group_name_H-M 'P 1 21/n 1'
_atom_sites_solution_hydrogens geom
_atom_sites_solution_primary direct
_audit_creation_date 2013-10-30
_audit_creation_method
;
Olex2 1.2
(compiled 2013.09.17 svn.r2790 for OlexSys, GUI svn.r4601)
;
_cell_angle_alpha 90
_cell_angle_beta 105.351(4)
_cell_angle_gamma 90
_cell_formula_units_Z 8
_cell_length_a 19.6622(8)
_cell_length_b 10.8065(4)
_cell_length_c 19.9969(9)
_cell_measurement_temperature 293(2)
_cell_volume 4097.3(3)
_computing_molecular_graphics
;
O. V. Dolomanov, L. J. Bourhis, R. J. Gildea, J. A. K. Howard and H. Puschmann,
OLEX2: a complete structure solution, refinement and analysis program.
J. Appl. Cryst. (2009). 42, 339-341.
;
_computing_publication_material
;
O. V. Dolomanov, L. J. Bourhis, R. J. Gildea, J. A. K. Howard and H. Puschmann,
OLEX2: a complete structure solution, refinement and analysis program.
J. Appl. Cryst. (2009). 42, 339-341.
;
_computing_structure_refinement
;
SHELX, G.M. Sheldrick, Acta Cryst.
(2008). A64, 112-122
;
_computing_structure_solution
;
SHELX, G.M. Sheldrick, Acta Cryst.
(2008). A64, 112-122
;
_diffrn_ambient_temperature 293(2)
_diffrn_measured_fraction_theta_full 0.976
_diffrn_measured_fraction_theta_max 0.972
_diffrn_radiation_type CuK\a
_diffrn_radiation_wavelength 1.54184
_diffrn_reflns_av_R_equivalents 0.0531
_diffrn_reflns_av_unetI/netI 0.0471
_diffrn_reflns_Laue_measured_fraction_full 0.976
_diffrn_reflns_Laue_measured_fraction_max 0.972
_diffrn_reflns_limit_h_max 19
_diffrn_reflns_limit_h_min -24
_diffrn_reflns_limit_k_max 13
_diffrn_reflns_limit_k_min -13
_diffrn_reflns_limit_l_max 24
_diffrn_reflns_limit_l_min -24
_diffrn_reflns_number 24697
_diffrn_reflns_point_group_measured_fraction_full 0.976
_diffrn_reflns_point_group_measured_fraction_max 0.972
_diffrn_reflns_theta_full 67.684
_diffrn_reflns_theta_max 72.582
_diffrn_reflns_theta_min 3.677
_exptl_absorpt_coefficient_mu 14.737
_exptl_crystal_density_diffrn 1.779
_exptl_crystal_F_000 2128
_refine_diff_density_max 5.180
_refine_diff_density_min -2.401
_refine_diff_density_rms 0.344
_refine_ls_extinction_method none
_refine_ls_goodness_of_fit_ref 1.119
_refine_ls_hydrogen_treatment constr
_refine_ls_matrix_type full
_refine_ls_number_parameters 457
_refine_ls_number_reflns 7902
_refine_ls_number_restraints 578
_refine_ls_restrained_S_all 1.095
_refine_ls_R_factor_all 0.1407
_refine_ls_R_factor_gt 0.1202
_refine_ls_shift/su_max 0.001
_refine_ls_shift/su_mean 0.000
_refine_ls_structure_factor_coef Fsqd
_refine_ls_weighting_details
;
 w=1/[\s^2^(Fo^2^)+(0.1732P)^2^+116.6706P]
 where P=(Fo^2^+2Fc^2^)/3
;
_refine_ls_weighting_scheme calc
_refine_ls_wR_factor_gt 0.3300
_refine_ls_wR_factor_ref 0.3512
_reflns_Friedel_coverage 0.000
_reflns_number_gt 5965
_reflns_number_total 7902
_reflns_threshold_expression 'I > 2\s(I)'
_cod_data_source_file c4cc01627k2.cif
_cod_data_source_block xiangk0923
_cod_database_code 7114606
_shelxl_version_number 2013-2
_shelx_space_group_comment
;
The symmetry employed for this shelxl refinement is uniquely defined
by the following loop, which should always be used as a source of
symmetry information in preference to the above space-group names.
They are only intended as comments.
;
_olex2_refinement_description
;
1. Fixed Uiso
 At 1.2 times of:
  All C(H) groups, All C(H,H) groups
2. Restrained distances
 C33-C34
 1.55 with sigma of 0.005
 C35-C34
 1.55 with sigma of 0.005
 C14-C15
 1.55 with sigma of 0.005
 C16-C15
 1.55 with sigma of 0.005
3. Rigid bond restraints
 All non-hydrogen atoms
 with sigma for 1-2 distances of 0.005 and sigma for 1-3 distances of 0.005
4. Uiso/Uaniso restraints and constraints
C26 \\sim C38 \\sim C37 \\sim C36 \\sim C25 \\sim C24 \\sim C33 \\sim C34 \\sim
C35: within 1.7A with sigma of 0.005 and sigma for terminal atoms of 0.01
C4 \\sim C16 \\sim C15 \\sim C14 \\sim C3 \\sim C13 \\sim C12 \\sim C11 \\sim
C2: within 1.7A with sigma of 0.005 and sigma for terminal atoms of 0.01
All non-hydrogen atoms restrained to be isotropic: with sigma of 0.01 and sigma
for terminal atoms of 0.02
5.a Ternary CH refined with riding coordinates:
 C2(H2), C4(H4), C24(H24), C26(H26)
5.b Secondary CH2 refined with riding coordinates:
 C11(H11A,H11B), C12(H12A,H12B), C13(H13A,H13B), C14(H14A,H14B), C15(H15A,
 H15B), C16(H16A,H16B), C33(H33A,H33B), C34(H34A,H34B), C35(H35A,H35B),
 C36(H36A,H36B), C37(H37A,H37B), C38(H38A,H38B)
5.c Aromatic/amide H refined with riding coordinates:
 C6(H6), C7(H7), C8(H8), C9(H9), C10(H10), C18(H18), C19(H19), C20(H20),
 C21(H21), C22(H22), C28(H28), C29(H29), C30(H30), C31(H31), C32(H32), C44(H44),
  C43(H43), C42(H42), C41(H41), C40(H40)
5.d Fitted hexagon refined as free rotating group:
 C44(C43,C42,C41,C40,C39)
;

loop_
_space_group_symop_operation_xyz
'x, y, z'
'-x+1/2, y+1/2, -z+1/2'
'-x, -y, -z'
'x-1/2, -y-1/2, z-1/2'

loop_
_atom_site_label
_atom_site_type_symbol
_atom_site_fract_x
_atom_site_fract_y
_atom_site_fract_z
_atom_site_U_iso_or_equiv
_atom_site_adp_type
_atom_site_occupancy
_atom_site_site_symmetry_order
_atom_site_calc_flag
_atom_site_refinement_flags_posn
_atom_site_refinement_flags_adp
Au1 Au 0.33803(4) 0.81477(9) 0.03772(4) 0.0542(3) Uani 1 1 d . U
Au2 Au 0.45591(4) 0.68377(9) 0.66048(5) 0.0558(3) Uani 1 1 d . U
Cl1 Cl 0.2461(2) 0.8786(4) -0.0563(2) 0.0462(9) Uani 1 1 d . U
Cl2 Cl 0.55322(19) 0.6277(4) 0.7523(2) 0.0460(9) Uani 1 1 d . U
N1 N 0.4832(9) 0.7705(19) 0.1172(10) 0.058(3) Uani 1 1 d . U
N2 N 0.4037(10) 0.7604(19) 0.1842(9) 0.058(3) Uani 1 1 d . U
N3 N 0.3082(9) 0.7483(19) 0.5943(9) 0.056(3) Uani 1 1 d . U
N4 N 0.3806(10) 0.744(2) 0.5181(9) 0.062(3) Uani 1 1 d . U
C1 C 0.4169(10) 0.7718(16) 0.1206(10) 0.045(3) Uani 1 1 d . U
C2 C 0.5451(13) 0.750(3) 0.1773(14) 0.075(2) Uani 1 1 d . U
H2 H 0.5847 0.7970 0.1690 0.090 Uiso 1 1 calc R U
C3 C 0.5318(15) 0.797(3) 0.2433(15) 0.078(2) Uani 1 1 d . U
C4 C 0.4578(14) 0.755(3) 0.2509(13) 0.074(2) Uani 1 1 d . U
H4 H 0.4610 0.6705 0.2693 0.089 Uiso 1 1 calc R U
C5 C 0.4970(12) 0.775(2) 0.0487(13) 0.063(3) Uani 1 1 d . U
C6 C 0.5387(14) 0.867(3) 0.0345(14) 0.072(4) Uani 1 1 d . U
H6 H 0.5570 0.9282 0.0670 0.086 Uiso 1 1 calc R U
C7 C 0.5527(15) 0.866(3) -0.0285(14) 0.078(5) Uani 1 1 d . U
H7 H 0.5827 0.9268 -0.0378 0.093 Uiso 1 1 calc R U
C8 C 0.5246(16) 0.781(3) -0.0791(17) 0.087(6) Uani 1 1 d . U
H8 H 0.5321 0.7892 -0.1229 0.105 Uiso 1 1 calc R U
C9 C 0.4851(19) 0.683(3) -0.0651(18) 0.093(6) Uani 1 1 d . U
H9 H 0.4678 0.6219 -0.0979 0.111 Uiso 1 1 calc R U
C10 C 0.4718(15) 0.680(3) 0.0031(14) 0.076(5) Uani 1 1 d . U
H10 H 0.4468 0.6146 0.0156 0.091 Uiso 1 1 calc R U
C11 C 0.5694(15) 0.618(3) 0.1932(14) 0.078(3) Uani 1 1 d . U
H11A H 0.5294 0.5629 0.1877 0.093 Uiso 1 1 calc R U
H11B H 0.5978 0.5910 0.1631 0.093 Uiso 1 1 calc R U
C12 C 0.6123(15) 0.622(3) 0.2674(15) 0.080(3) Uani 1 1 d . U
H12A H 0.6070 0.5453 0.2905 0.096 Uiso 1 1 calc R U
H12B H 0.6618 0.6331 0.2696 0.096 Uiso 1 1 calc R U
C13 C 0.5910(16) 0.710(3) 0.2963(15) 0.080(3) Uani 1 1 d . U
H13A H 0.6310 0.7618 0.3187 0.096 Uiso 1 1 calc R U
H13B H 0.5709 0.6782 0.3321 0.096 Uiso 1 1 calc R U
C14 C 0.5248(14) 0.934(3) 0.2510(14) 0.081(3) Uani 1 1 d D U
H14A H 0.5126 0.9711 0.2053 0.098 Uiso 1 1 calc R U
H14B H 0.5700 0.9669 0.2766 0.098 Uiso 1 1 calc R U
C15 C 0.4684(13) 0.970(2) 0.2889(14) 0.082(3) Uani 1 1 d D U
H15A H 0.4896 1.0119 0.3324 0.099 Uiso 1 1 calc R U
H15B H 0.4325 1.0232 0.2602 0.099 Uiso 1 1 calc R U
C16 C 0.4374(16) 0.843(2) 0.3013(15) 0.079(3) Uani 1 1 d D U
H16A H 0.4570 0.8160 0.3487 0.094 Uiso 1 1 calc R U
H16B H 0.3865 0.8481 0.2923 0.094 Uiso 1 1 calc R U
C17 C 0.3327(12) 0.743(2) 0.1866(11) 0.059(3) Uani 1 1 d . U
C18 C 0.2841(13) 0.841(2) 0.1745(13) 0.066(4) Uani 1 1 d . U
H18 H 0.2984 0.9201 0.1657 0.079 Uiso 1 1 calc R U
C19 C 0.2172(14) 0.821(3) 0.1758(14) 0.069(4) Uani 1 1 d . U
H19 H 0.1860 0.8874 0.1669 0.083 Uiso 1 1 calc R U
C20 C 0.1919(14) 0.708(3) 0.1895(14) 0.074(5) Uani 1 1 d . U
H20 H 0.1451 0.6963 0.1897 0.088 Uiso 1 1 calc R U
C21 C 0.2406(13) 0.613(3) 0.2029(15) 0.074(5) Uani 1 1 d . U
H21 H 0.2263 0.5358 0.2150 0.089 Uiso 1 1 calc R U
C22 C 0.3112(13) 0.627(2) 0.1992(13) 0.066(4) Uani 1 1 d . U
H22 H 0.3417 0.5594 0.2051 0.080 Uiso 1 1 calc R U
C23 C 0.3710(10) 0.734(2) 0.5816(10) 0.050(3) Uani 1 1 d . U
C24 C 0.2445(12) 0.772(3) 0.5392(12) 0.062(2) Uani 1 1 d . U
H24 H 0.2173 0.6954 0.5268 0.075 Uiso 1 1 calc R U
C25 C 0.2580(13) 0.830(2) 0.4758(13) 0.063(2) Uani 1 1 d . U
C26 C 0.3205(12) 0.771(3) 0.4573(12) 0.063(2) Uani 1 1 d . U
H26 H 0.3364 0.8244 0.4248 0.076 Uiso 1 1 calc R U
C27 C 0.2999(11) 0.732(2) 0.6627(11) 0.055(3) Uani 1 1 d . U
C28 C 0.2616(14) 0.634(3) 0.6761(14) 0.073(5) Uani 1 1 d . U
H28 H 0.2389 0.5796 0.6414 0.087 Uiso 1 1 calc R U
C29 C 0.2579(16) 0.620(3) 0.7471(14) 0.079(5) Uani 1 1 d . U
H29 H 0.2308 0.5558 0.7573 0.095 Uiso 1 1 calc R U
C30 C 0.2897(16) 0.691(3) 0.7961(15) 0.077(5) Uani 1 1 d . U
H30 H 0.2897 0.6742 0.8417 0.093 Uiso 1 1 calc R U
C31 C 0.3238(16) 0.792(3) 0.7802(15) 0.079(5) Uani 1 1 d . U
H31 H 0.3397 0.8519 0.8141 0.095 Uiso 1 1 calc R U
C32 C 0.3363(15) 0.810(3) 0.7130(13) 0.072(5) Uani 1 1 d . U
H32 H 0.3670 0.8695 0.7046 0.086 Uiso 1 1 calc R U
C33 C 0.1992(12) 0.8715(19) 0.5609(13) 0.066(2) Uani 1 1 d D U
H33A H 0.1992 0.8604 0.6090 0.079 Uiso 1 1 calc R U
H33B H 0.1509 0.8665 0.5324 0.079 Uiso 1 1 calc R U
C34 C 0.2317(12) 0.9986(19) 0.5509(12) 0.070(3) Uani 1 1 d D U
H34A H 0.2632 1.0281 0.5938 0.084 Uiso 1 1 calc R U
H34B H 0.1954 1.0602 0.5334 0.084 Uiso 1 1 calc R U
C35 C 0.2725(12) 0.967(2) 0.4965(11) 0.067(2) Uani 1 1 d D U
H35A H 0.2567 1.0201 0.4561 0.080 Uiso 1 1 calc R U
H35B H 0.3227 0.9805 0.5160 0.080 Uiso 1 1 calc R U
C36 C 0.2005(13) 0.817(2) 0.4111(13) 0.062(3) Uani 1 1 d . U
H36A H 0.2042 0.8799 0.3775 0.075 Uiso 1 1 calc R U
H36B H 0.1546 0.8237 0.4204 0.075 Uiso 1 1 calc R U
C37 C 0.2130(14) 0.672(3) 0.3816(14) 0.073(3) Uani 1 1 d . U
H37A H 0.1818 0.6116 0.3939 0.087 Uiso 1 1 calc R U
H37B H 0.2065 0.6710 0.3318 0.087 Uiso 1 1 calc R U
C38 C 0.2848(13) 0.651(3) 0.4182(14) 0.070(3) Uani 1 1 d . U
H38A H 0.3108 0.6242 0.3858 0.084 Uiso 1 1 calc R U
H38B H 0.2870 0.5849 0.4516 0.084 Uiso 1 1 calc R U
C44 C 0.4704(9) 0.6435(15) 0.4729(9) 0.081(5) Uani 1 1 d G U
H44 H 0.4394 0.5792 0.4552 0.097 Uiso 1 1 calc R U
C43 C 0.5381(10) 0.6431(18) 0.4639(11) 0.092(6) Uani 1 1 d G U
H43 H 0.5525 0.5784 0.4401 0.110 Uiso 1 1 calc R U
C42 C 0.5843(7) 0.739(2) 0.4904(11) 0.097(6) Uani 1 1 d G U
H42 H 0.6296 0.7389 0.4844 0.116 Uiso 1 1 calc R U
C41 C 0.5628(9) 0.8359(18) 0.5259(11) 0.088(5) Uani 1 1 d G U
H41 H 0.5938 0.9002 0.5437 0.105 Uiso 1 1 calc R U
C40 C 0.4951(9) 0.8363(15) 0.5349(9) 0.081(5) Uani 1 1 d G U
H40 H 0.4807 0.9010 0.5587 0.097 Uiso 1 1 calc R U
C39 C 0.4489(7) 0.7402(17) 0.5084(9) 0.065(4) Uani 1 1 d G U

loop_
_atom_site_aniso_label
_atom_site_aniso_U_11
_atom_site_aniso_U_22
_atom_site_aniso_U_33
_atom_site_aniso_U_23
_atom_site_aniso_U_13
_atom_site_aniso_U_12
Au1 0.0489(5) 0.0622(6) 0.0514(5) 0.0017(4) 0.0130(4) -0.0032(4)
Au2 0.0483(5) 0.0638(6) 0.0575(5) 0.0080(4) 0.0180(4) 0.0010(4)
Cl1 0.0420(19) 0.059(3) 0.0332(17) 0.0075(17) 0.0023(14) -0.0046(18)
Cl2 0.0302(16) 0.057(2) 0.048(2) 0.0150(18) 0.0059(14) 0.0016(16)
N1 0.048(4) 0.060(7) 0.067(4) -0.003(5) 0.017(3) -0.008(5)
N2 0.061(4) 0.059(7) 0.056(3) 0.007(5) 0.020(3) 0.004(5)
N3 0.049(4) 0.060(7) 0.060(4) -0.003(5) 0.016(3) -0.004(5)
N4 0.064(4) 0.071(8) 0.053(4) 0.003(5) 0.018(3) -0.001(4)
C1 0.050(4) 0.032(6) 0.051(4) 0.004(6) 0.011(3) -0.013(6)
C2 0.066(4) 0.080(5) 0.073(4) 0.005(4) 0.010(3) -0.002(4)
C3 0.074(3) 0.082(4) 0.071(3) 0.003(3) 0.009(3) -0.005(3)
C4 0.075(4) 0.081(5) 0.063(3) 0.002(4) 0.010(3) -0.003(4)
C5 0.056(7) 0.066(8) 0.069(4) 0.000(5) 0.023(5) 0.005(6)
C6 0.073(9) 0.072(8) 0.075(7) 0.011(6) 0.029(7) 0.004(6)
C7 0.078(9) 0.086(9) 0.075(7) 0.009(6) 0.031(7) 0.008(7)
C8 0.087(10) 0.094(10) 0.083(8) -0.001(6) 0.027(8) 0.014(7)
C9 0.102(11) 0.098(9) 0.083(7) -0.016(7) 0.032(8) 0.000(7)
C10 0.074(9) 0.079(8) 0.069(7) -0.007(6) 0.010(7) 0.008(7)
C11 0.071(4) 0.081(5) 0.076(4) 0.008(4) 0.011(4) -0.001(4)
C12 0.075(5) 0.083(5) 0.077(4) 0.008(4) 0.011(4) -0.003(4)
C13 0.075(4) 0.085(5) 0.075(4) 0.008(4) 0.011(4) -0.004(4)
C14 0.081(4) 0.082(4) 0.075(4) 0.001(4) 0.011(4) -0.005(4)
C15 0.084(5) 0.084(5) 0.075(5) -0.001(4) 0.012(4) -0.004(4)
C16 0.080(4) 0.083(5) 0.067(4) -0.002(4) 0.011(4) -0.003(4)
C17 0.063(4) 0.063(6) 0.055(7) 0.003(7) 0.023(5) 0.001(4)
C18 0.067(6) 0.066(7) 0.068(9) 0.004(7) 0.025(7) 0.006(5)
C19 0.066(6) 0.074(7) 0.071(9) 0.002(7) 0.024(7) 0.007(6)
C20 0.071(7) 0.083(8) 0.076(10) 0.005(8) 0.035(8) 0.002(5)
C21 0.066(7) 0.072(7) 0.085(10) 0.006(8) 0.022(8) -0.006(5)
C22 0.064(6) 0.063(6) 0.072(9) 0.005(7) 0.018(7) -0.003(5)
C23 0.050(4) 0.047(8) 0.054(4) 0.010(6) 0.015(3) 0.002(6)
C24 0.056(4) 0.070(4) 0.062(4) 0.001(4) 0.018(3) 0.003(4)
C25 0.061(3) 0.069(4) 0.061(3) 0.001(3) 0.018(3) 0.000(3)
C26 0.063(4) 0.071(4) 0.058(4) 0.000(4) 0.018(3) 0.001(4)
C27 0.050(7) 0.056(7) 0.062(4) -0.001(5) 0.020(4) 0.012(5)
C28 0.081(9) 0.070(8) 0.072(6) 0.003(6) 0.030(7) -0.004(7)
C29 0.087(10) 0.080(9) 0.076(7) 0.006(6) 0.033(7) -0.005(7)
C30 0.082(10) 0.084(9) 0.067(7) 0.008(6) 0.024(7) 0.007(7)
C31 0.085(10) 0.089(9) 0.067(6) -0.008(7) 0.027(7) -0.006(7)
C32 0.076(9) 0.079(9) 0.061(6) -0.005(6) 0.020(7) -0.004(7)
C33 0.061(4) 0.071(5) 0.066(4) -0.001(4) 0.019(3) 0.005(4)
C34 0.067(4) 0.072(4) 0.071(4) -0.002(4) 0.018(4) 0.003(4)
C35 0.065(4) 0.069(4) 0.067(4) 0.000(4) 0.017(4) 0.001(4)
C36 0.061(4) 0.066(5) 0.060(4) 0.003(4) 0.018(4) -0.001(4)
C37 0.070(5) 0.078(5) 0.068(5) -0.008(4) 0.015(5) 0.000(5)
C38 0.069(5) 0.074(5) 0.065(5) -0.006(4) 0.015(4) 0.002(4)
C44 0.086(7) 0.080(8) 0.083(10) 0.005(7) 0.031(8) 0.015(6)
C43 0.093(8) 0.096(9) 0.096(10) 0.000(8) 0.041(8) 0.015(7)
C42 0.090(8) 0.108(10) 0.097(11) 0.009(8) 0.034(8) 0.005(6)
C41 0.077(7) 0.095(9) 0.092(10) 0.006(7) 0.025(8) -0.009(7)
C40 0.078(7) 0.087(8) 0.081(10) 0.004(7) 0.026(7) -0.012(6)
C39 0.066(4) 0.076(8) 0.054(7) 0.008(6) 0.021(5) 0.003(5)

loop_
_atom_type_symbol
_atom_type_description
_atom_type_scat_dispersion_real
_atom_type_scat_dispersion_imag
_atom_type_scat_source
C C 0.0181 0.0091 'International Tables Vol C Tables 4.2.6.8 and 6.1.1.4'
H H 0.0000 0.0000 'International Tables Vol C Tables 4.2.6.8 and 6.1.1.4'
N N 0.0311 0.0180 'International Tables Vol C Tables 4.2.6.8 and 6.1.1.4'
Au Au -4.4197 7.2980 'International Tables Vol C Tables 4.2.6.8 and 6.1.1.4'
Cl Cl 0.3639 0.7018 'International Tables Vol C Tables 4.2.6.8 and 6.1.1.4'

loop_
_geom_angle_atom_site_label_1
_geom_angle_atom_site_label_2
_geom_angle_atom_site_label_3
_geom_angle
C1 Au1 Cl1 176.2(5)
C23 Au2 Cl2 179.3(6)
C1 N1 C2 124.6(19)
C1 N1 C5 118.5(18)
C5 N1 C2 116.5(18)
C1 N2 C4 125.1(18)
C1 N2 C17 118.2(18)
C17 N2 C4 116.4(18)
C23 N3 C24 122.2(18)
C23 N3 C27 120.8(18)
C27 N3 C24 116.9(17)
C23 N4 C26 121.0(18)
C23 N4 C39 120.5(18)
C39 N4 C26 118.3(17)
N1 C1 Au1 121.1(14)
N1 C1 N2 118.7(18)
N2 C1 Au1 119.6(14)
N1 C2 C3 111(2)
N1 C2 C11 117(2)
C3 C2 C11 105(2)
C2 C3 C4 112(2)
C2 C3 C13 97(2)
C4 C3 C13 107(2)
C14 C3 C2 118(3)
C14 C3 C4 99(2)
C14 C3 C13 124(2)
N2 C4 C3 112(2)
N2 C4 C16 109(2)
C16 C4 C3 107(2)
C6 C5 N1 119(2)
C6 C5 C10 123(2)
C10 C5 N1 118(2)
C7 C6 C5 118(3)
C6 C7 C8 123(3)
C7 C8 C9 120(3)
C8 C9 C10 117(3)
C5 C10 C9 119(3)
C12 C11 C2 104(3)
C13 C12 C11 108(3)
C12 C13 C3 114(3)
C3 C14 C15 114(2)
C16 C15 C14 102(2)
C4 C16 C15 105(2)
C18 C17 N2 121(2)
C22 C17 N2 119(2)
C22 C17 C18 120(2)
C19 C18 C17 120(2)
C18 C19 C20 124(3)
C19 C20 C21 116(2)
C20 C21 C22 123(3)
C17 C22 C21 117(2)
N3 C23 Au2 119.6(15)
N3 C23 N4 122.7(19)
N4 C23 Au2 117.7(14)
N3 C24 C25 113.8(19)
N3 C24 C33 111(2)
C25 C24 C33 101(2)
C24 C25 C26 111(2)
C24 C25 C35 104(2)
C26 C25 C35 111(2)
C36 C25 C24 116(2)
C36 C25 C26 103(2)
C36 C25 C35 112(2)
N4 C26 C25 113.8(19)
N4 C26 C38 114(2)
C25 C26 C38 100.6(19)
C28 C27 N3 120(2)
C32 C27 N3 117(2)
C32 C27 C28 123(2)
C27 C28 C29 117(3)
C30 C29 C28 123(3)
C29 C30 C31 118(3)
C30 C31 C32 123(3)
C27 C32 C31 115(3)
C24 C33 C34 107.2(18)
C33 C34 C35 101.9(17)
C25 C35 C34 107.6(19)
C25 C36 C37 104(2)
C38 C37 C36 101(2)
C37 C38 C26 112(2)
C43 C44 C39 120.0
C44 C43 C42 120.0
C43 C42 C41 120.0
C40 C41 C42 120.0
C41 C40 C39 120.0
C44 C39 N4 121.7(15)
C40 C39 N4 118.3(15)
C40 C39 C44 120.0

loop_
_geom_bond_atom_site_label_1
_geom_bond_atom_site_label_2
_geom_bond_distance
Au1 Cl1 2.341(4)
Au1 C1 2.002(19)
Au2 Cl2 2.354(4)
Au2 C23 2.042(19)
N1 C1 1.32(2)
N1 C2 1.48(3)
N1 C5 1.47(3)
N2 C1 1.37(2)
N2 C4 1.47(3)
N2 C17 1.42(3)
N3 C23 1.33(2)
N3 C24 1.45(3)
N3 C27 1.43(3)
N4 C23 1.34(3)
N4 C26 1.48(3)
N4 C39 1.41(2)
C2 C3 1.50(4)
C2 C11 1.51(4)
C3 C4 1.57(4)
C3 C13 1.64(4)
C3 C14 1.49(4)
C4 C16 1.52(4)
C5 C6 1.37(4)
C5 C10 1.38(4)
C6 C7 1.36(4)
C7 C8 1.37(4)
C8 C9 1.39(4)
C9 C10 1.45(4)
C11 C12 1.50(4)
C12 C13 1.24(4)
C14 C15 1.550(5)
C15 C16 1.549(5)
C17 C18 1.41(3)
C17 C22 1.37(4)
C18 C19 1.34(3)
C19 C20 1.37(4)
C20 C21 1.38(4)
C21 C22 1.42(3)
C24 C25 1.50(3)
C24 C33 1.53(3)
C25 C26 1.52(3)
C25 C35 1.55(3)
C25 C36 1.48(3)
C26 C38 1.58(4)
C27 C28 1.36(4)
C27 C32 1.36(3)
C28 C29 1.45(4)
C29 C30 1.27(4)
C30 C31 1.36(4)
C31 C32 1.44(4)
C33 C34 1.550(5)
C34 C35 1.551(5)
C36 C37 1.72(3)
C37 C38 1.42(4)
C44 C43 1.3900
C44 C39 1.3900
C43 C42 1.3900
C42 C41 1.3900
C41 C40 1.3900
C40 C39 1.3900
